data_8100771
loop_
_publ_author_name
'Polamo, M.'
'Lappalainen, K.'
'H\"am\"al\"ainen, M.'

_publ_section_title
;
Crystal structure of 2,6-di[(2-ethyl)phenylamino]pyridine, C~21~H~23~N~3~
;
_journal_issue 4
_journal_name_full 'Zeitschrift f\"ur Kristallographie - New Crystal Structures'
_journal_page_first 559
_journal_page_last 560
_journal_volume 217
_journal_year 2002
_chemical_formula_moiety 'C21 H23 N3'
_chemical_formula_structural 'C21 H23 N3'
_chemical_formula_sum 'C21 H23 N3'
_chemical_formula_weight 318.43
_chemical_name_common '2,6-di[(2-ethyl)phenylamino]pyridine '
_space_group_IT_number 14
_symmetry_cell_setting monoclinic
_symmetry_space_group_name_Hall '-P 2ybc'
_symmetry_space_group_name_H-M 'P 1 21/c 1'
_cell_angle_alpha 90.00
_cell_angle_beta 90.59(4)
_cell_angle_gamma 90.00
_cell_formula_units_Z 4
_cell_length_a 9.461(5)
_cell_length_b 7.703(6)
_cell_length_c 24.416(13)
_cell_measurement_temperature 193(2)
_cell_volume 1779(2)
_diffrn_ambient_temperature 193(2)
_exptl_crystal_density_diffrn 1.185
_cod_original_sg_symbol_H-M 'P 21/c'
_cod_database_code 8100771

loop_
_symmetry_equiv_pos_as_xyz
'x, y, z'
'-x, y+1/2, -z+1/2'
'-x, -y, -z'
'x, -y-1/2, z-1/2'

loop_
_atom_site_label
_atom_site_type_symbol
_atom_site_fract_x
_atom_site_fract_y
_atom_site_fract_z
_atom_site_U_iso_or_equiv
_atom_site_adp_type
_atom_site_occupancy
_atom_site_symmetry_multiplicity
_atom_site_Wyckoff_symbol
_atom_site_calc_flag
_atom_site_refinement_flags
_atom_site_disorder_assembly
_atom_site_disorder_group
N1 N 0.34297(18) 0.3408(2) 0.00561(7) 0.0454(4) Uani 1 4 e d . . .
C2 C 0.2835(2) 0.4410(3) -0.03334(8) 0.0432(5) Uani 1 4 e d . . .
C3 C 0.1438(2) 0.4206(3) -0.05057(9) 0.0487(5) Uani 1 4 e d . . .
H3A H 0.1049 0.4913 -0.0777 0.058 Uiso 1 4 e calc R . .
C4 C 0.0653(2) 0.2923(3) -0.02614(9) 0.0522(6) Uani 1 4 e d . . .
H4A H -0.0282 0.2757 -0.0369 0.063 Uiso 1 4 e calc R . .
C5 C 0.1232(2) 0.1884(3) 0.01394(9) 0.0508(6) Uani 1 4 e d . . .
H5A H 0.0707 0.1011 0.0304 0.061 Uiso 1 4 e calc R . .
C6 C 0.2627(2) 0.2183(3) 0.02894(8) 0.0454(5) Uani 1 4 e d . . .
N7 N 0.3720(2) 0.5647(2) -0.05455(8) 0.0553(5) Uani 1 4 e d . . .
H7A H 0.4584 0.5647 -0.0433 0.066 Uiso 1 4 e calc R . .
C8 C 0.3319(2) 0.6924(3) -0.09358(9) 0.0460(5) Uani 1 4 e d . . .
C9 C 0.3236(3) 0.6535(3) -0.14932(9) 0.0535(6) Uani 1 4 e d . . .
C10 C 0.2960(3) 0.7901(4) -0.18503(10) 0.0671(7) Uani 1 4 e d . . .
H10A H 0.2895 0.7676 -0.2224 0.081 Uiso 1 4 e calc R . .
C11 C 0.2782(3) 0.9572(4) -0.16689(12) 0.0741(8) Uani 1 4 e d . . .
H11A H 0.2621 1.0461 -0.1920 0.089 Uiso 1 4 e calc R . .
C12 C 0.2840(3) 0.9941(3) -0.11189(12) 0.0716(8) Uani 1 4 e d . . .
H12A H 0.2713 1.1070 -0.0994 0.086 Uiso 1 4 e calc R . .
C13 C 0.3091(3) 0.8606(3) -0.07573(10) 0.0596(6) Uani 1 4 e d . . .
H13A H 0.3107 0.8838 -0.0384 0.072 Uiso 1 4 e calc R . .
C14 C 0.3464(4) 0.4711(4) -0.16994(11) 0.0771(8) Uani 1 4 e d . . .
H14A H 0.3863 0.4021 -0.1404 0.093 Uiso 1 4 e calc R . .
H14B H 0.2553 0.4214 -0.1795 0.093 Uiso 1 4 e calc R . .
C15 C 0.4416(4) 0.4564(5) -0.21874(14) 0.1053(12) Uani 1 4 e d . . .
H15A H 0.4503 0.3367 -0.2291 0.158 Uiso 1 4 e calc R . .
H15B H 0.5333 0.5020 -0.2095 0.158 Uiso 1 4 e calc R . .
H15C H 0.4020 0.5213 -0.2488 0.158 Uiso 1 4 e calc R . .
N16 N 0.3308(2) 0.1237(3) 0.06937(8) 0.0611(6) Uani 1 4 e d . . .
H16A H 0.4151 0.1549 0.0784 0.073 Uiso 1 4 e calc R . .
C17 C 0.2723(2) -0.0214(3) 0.09722(9) 0.0519(6) Uani 1 4 e d . . .
C18 C 0.1624(3) 0.0019(3) 0.13437(9) 0.0561(6) Uani 1 4 e d . . .
C19 C 0.1105(3) -0.1471(3) 0.15948(11) 0.0693(7) Uani 1 4 e d . . .
H19A H 0.0360 -0.1366 0.1838 0.083 Uiso 1 4 e calc R . .
C20 C 0.1653(3) -0.3085(3) 0.14958(12) 0.0746(8) Uani 1 4 e d . . .
H20A H 0.1277 -0.4050 0.1670 0.089 Uiso 1 4 e calc R . .
C21 C 0.2750(3) -0.3284(3) 0.11423(11) 0.0724(8) Uani 1 4 e d . . .
H21A H 0.3135 -0.4376 0.1080 0.087 Uiso 1 4 e calc R . .
C22 C 0.3279(3) -0.1849(3) 0.08792(10) 0.0635(7) Uani 1 4 e d . . .
H22A H 0.4020 -0.1978 0.0635 0.076 Uiso 1 4 e calc R . .
C23 C 0.1021(4) 0.1776(3) 0.14801(11) 0.0759(8) Uani 1 4 e d . . .
H23A H 0.1587 0.2657 0.1302 0.091 Uiso 1 4 e calc R . .
H23B H 0.0072 0.1848 0.1327 0.091 Uiso 1 4 e calc R . .
C24 C 0.0957(5) 0.2183(5) 0.20762(13) 0.1075(13) Uani 1 4 e d . . .
H24A H 0.0562 0.3320 0.2125 0.161 Uiso 1 4 e calc R . .
H24B H 0.1893 0.2150 0.2231 0.161 Uiso 1 4 e calc R . .
H24C H 0.0375 0.1341 0.2256 0.161 Uiso 1 4 e calc R . .

loop_
_atom_site_aniso_label
_atom_site_aniso_U_11
_atom_site_aniso_U_22
_atom_site_aniso_U_33
_atom_site_aniso_U_23
_atom_site_aniso_U_13
_atom_site_aniso_U_12
N1 0.0475(10) 0.0436(10) 0.0452(10) 0.0064(8) 0.0015(8) -0.0042(8)
C2 0.0475(12) 0.0405(11) 0.0416(11) 0.0015(9) 0.0034(9) 0.0007(9)
C3 0.0497(12) 0.0484(13) 0.0480(12) 0.0071(10) -0.0018(9) -0.0003(10)
C4 0.0444(12) 0.0588(14) 0.0535(13) -0.0004(11) -0.0004(10) -0.0065(11)
C5 0.0522(13) 0.0506(13) 0.0496(12) 0.0053(10) 0.0026(10) -0.0120(11)
C6 0.0515(12) 0.0446(12) 0.0402(11) 0.0040(10) 0.0022(9) -0.0041(10)
N7 0.0507(11) 0.0533(11) 0.0617(12) 0.0216(10) -0.0074(9) -0.0084(9)
C8 0.0448(12) 0.0440(12) 0.0491(12) 0.0086(10) 0.0007(9) -0.0050(10)
C9 0.0577(14) 0.0524(13) 0.0505(13) 0.0039(11) 0.0054(10) -0.0004(11)
C10 0.0789(18) 0.0745(18) 0.0480(13) 0.0151(13) 0.0052(12) 0.0038(14)
C11 0.088(2) 0.0582(17) 0.0765(19) 0.0282(14) 0.0068(15) 0.0115(14)
C12 0.0861(19) 0.0492(14) 0.0796(19) 0.0059(14) 0.0065(15) 0.0125(14)
C13 0.0724(16) 0.0524(14) 0.0540(13) -0.0014(12) 0.0043(12) -0.0008(12)
C14 0.101(2) 0.0616(17) 0.0685(17) -0.0062(14) 0.0115(16) 0.0001(16)
C15 0.125(3) 0.089(2) 0.103(3) -0.019(2) 0.040(2) 0.008(2)
N16 0.0530(11) 0.0674(13) 0.0626(12) 0.0273(10) -0.0080(9) -0.0152(10)
C17 0.0596(14) 0.0503(13) 0.0458(12) 0.0129(10) -0.0038(10) -0.0096(11)
C18 0.0762(16) 0.0467(13) 0.0454(12) 0.0058(10) 0.0036(11) -0.0050(12)
C19 0.0883(19) 0.0600(16) 0.0598(15) 0.0142(13) 0.0160(14) -0.0112(14)
C20 0.105(2) 0.0490(15) 0.0696(17) 0.0174(13) 0.0023(16) -0.0124(15)
C21 0.097(2) 0.0492(15) 0.0710(17) 0.0072(13) -0.0059(16) 0.0068(14)
C22 0.0694(16) 0.0644(17) 0.0570(15) 0.0094(12) 0.0034(12) 0.0070(13)
C23 0.106(2) 0.0602(17) 0.0618(16) 0.0028(13) 0.0186(15) 0.0036(15)
C24 0.174(4) 0.082(2) 0.0669(19) -0.0086(17) 0.008(2) 0.012(2)

loop_
_geom_bond_atom_site_label_1
_geom_bond_atom_site_label_2
_geom_bond_distance
_geom_bond_site_symmetry_2
_geom_bond_publ_flag
N1 C6 1.342(3) . ?
N1 C2 1.344(3) . ?
C2 N7 1.373(3) . ?
C2 C3 1.391(3) . ?
C3 C4 1.376(3) . ?
C3 H3A 0.9300 . ?
C4 C5 1.374(3) . ?
C4 H4A 0.9300 . ?
C5 C6 1.385(3) . ?
C5 H5A 0.9300 . ?
C6 N16 1.381(3) . ?
N7 C8 1.419(3) . ?
N7 H7A 0.8600 . ?
C8 C13 1.384(3) . ?
C8 C9 1.395(3) . ?
C9 C10 1.390(3) . ?
C9 C14 1.509(4) . ?
C10 C11 1.372(4) . ?
C10 H10A 0.9300 . ?
C11 C12 1.373(4) . ?
C11 H11A 0.9300 . ?
C12 C13 1.374(3) . ?
C12 H12A 0.9300 . ?
C13 H13A 0.9300 . ?
C14 C15 1.505(4) . ?
C14 H14A 0.9700 . ?
C14 H14B 0.9700 . ?
C15 H15A 0.9600 . ?
C15 H15B 0.9600 . ?
C15 H15C 0.9600 . ?
N16 C17 1.423(3) . ?
N16 H16A 0.8600 . ?
C17 C22 1.384(3) . ?
C17 C18 1.398(3) . ?
C18 C19 1.393(3) . ?
C18 C23 1.507(4) . ?
C19 C20 1.370(4) . ?
C19 H19A 0.9300 . ?
C20 C21 1.365(4) . ?
C20 H20A 0.9300 . ?
C21 C22 1.375(4) . ?
C21 H21A 0.9300 . ?
C22 H22A 0.9300 . ?
C23 C24 1.491(4) . ?
C23 H23A 0.9700 . ?
C23 H23B 0.9700 . ?
C24 H24A 0.9600 . ?
C24 H24B 0.9600 . ?
C24 H24C 0.9600 . ?

loop_
_cod_related_entry_id
_cod_related_entry_database
_cod_related_entry_code
1 ChemSpider 21122347
